data_2230605
loop_
_publ_author_name
'Zhou, Hua'
'Ou, Shi-Yi'
'Yan, Ri-An'
'Liao, Xiao-Jian'

_publ_section_title
;
 (+-)-4a-(4-Nitrobenzyl)-2,3,4,4a-tetrahydro-1<i>H</i>-carbazole
;
_journal_coeditor_code DN2687
_journal_issue 7
_journal_name_full 'Acta Crystallographica Section E'
_journal_page_first o1573
_journal_paper_doi 10.1107/S1600536811020277
_journal_volume 67
_journal_year 2011
_chemical_formula_iupac 'C19 H18 N2 O2'
_chemical_formula_moiety 'C19 H18 N2 O2'
_chemical_formula_sum 'C19 H18 N2 O2'
_chemical_formula_weight 306.35
_chemical_name_systematic
;
(+-)-4a-(4-Nitrobenzyl)-2,3,4,4a-tetrahydro-1<i>H</i>-carbazole
;
_space_group_crystal_system monoclinic
_space_group_IT_number 14
_space_group_name_Hall '-P 2ybc'
_space_group_name_H-M_alt 'P 1 21/c 1'
_symmetry_space_group_name_Hall '-P 2ybc'
_symmetry_space_group_name_H-M 'P 1 21/c 1'
_atom_sites_solution_hydrogens geom
_atom_sites_solution_primary direct
_atom_sites_solution_secondary difmap
_audit_creation_method
;
  Olex2 1.1
  (compiled 2011.02.15 svn.r1672, GUI svn.r3494)
;
_cell_angle_alpha 90.00
_cell_angle_beta 105.790(4)
_cell_angle_gamma 90.00
_cell_formula_units_Z 4
_cell_length_a 8.7266(3)
_cell_length_b 16.6916(6)
_cell_length_c 11.0857(4)
_cell_measurement_reflns_used 2290
_cell_measurement_temperature 295.0
_cell_measurement_theta_max 63.3083
_cell_measurement_theta_min 4.1409
_cell_volume 1553.82(10)
_computing_cell_refinement
;
CrysAlis PRO (Agilent, 2010)
;
_computing_data_collection
;
CrysAlis PRO (Agilent, 2010)
;
_computing_data_reduction
;
CrysAlis PRO (Agilent, 2010)
;
_computing_molecular_graphics
;
ORTEPIII (Burnett & Johnson, 1996) and ORTEP-3 for Windows (Farrugia,
1997)
;
_computing_publication_material
;
publCIF (Westrip, 2010)
;
_computing_structure_refinement 'SHELXL97 (Sheldrick, 2008)'
_computing_structure_solution 'SHELXS97 (Sheldrick, 2008)'
_diffrn_ambient_temperature 295.0
_diffrn_detector_area_resol_mean 16.0288
_diffrn_measured_fraction_theta_full 0.981
_diffrn_measured_fraction_theta_max 0.981
_diffrn_measurement_device_type 'Agilent Xcalibur Sapphire3 Gemini ultra'
_diffrn_measurement_method \w
_diffrn_radiation_monochromator mirror
_diffrn_radiation_type 'Cu K\a'
_diffrn_radiation_wavelength 1.5418
_diffrn_reflns_av_R_equivalents 0.0162
_diffrn_reflns_limit_h_max 10
_diffrn_reflns_limit_h_min -9
_diffrn_reflns_limit_k_max 15
_diffrn_reflns_limit_k_min -19
_diffrn_reflns_limit_l_max 12
_diffrn_reflns_limit_l_min -12
_diffrn_reflns_number 4772
_diffrn_reflns_theta_full 63.40
_diffrn_reflns_theta_max 63.40
_diffrn_reflns_theta_min 4.92
_exptl_absorpt_coefficient_mu 0.688
_exptl_absorpt_correction_T_max 1.00000
_exptl_absorpt_correction_T_min 0.96665
_exptl_absorpt_correction_type multi-scan
_exptl_absorpt_process_details '(CrysAlis PRO; Agilent, 2010)'
_exptl_crystal_colour colourless
_exptl_crystal_density_diffrn 1.310
_exptl_crystal_density_method 'not measured'
_exptl_crystal_description block
_exptl_crystal_F_000 648
_exptl_crystal_size_max 0.5
_exptl_crystal_size_mid 0.4
_exptl_crystal_size_min 0.3
_refine_diff_density_max 0.335
_refine_diff_density_min -0.265
_refine_ls_extinction_method none
_refine_ls_goodness_of_fit_ref 1.039
_refine_ls_hydrogen_treatment constr
_refine_ls_matrix_type full
_refine_ls_number_parameters 208
_refine_ls_number_reflns 2479
_refine_ls_number_restraints 0
_refine_ls_restrained_S_all 1.039
_refine_ls_R_factor_all 0.0498
_refine_ls_R_factor_gt 0.0424
_refine_ls_shift/su_max 0.000
_refine_ls_shift/su_mean 0.000
_refine_ls_structure_factor_coef Fsqd
_refine_ls_weighting_details 'calc w=1/[\s^2^(Fo^2^)+(0.0530P)^2^+0.3423P] where P=(Fo^2^+2Fc^2^)/3'
_refine_ls_weighting_scheme calc
_refine_ls_wR_factor_gt 0.1091
_refine_ls_wR_factor_ref 0.1162
_reflns_number_gt 2089
_reflns_number_total 2479
_reflns_threshold_expression I>2\s(I)
_cod_data_source_file dn2687.cif
_cod_data_source_block I
_cod_database_code 2230605
_cod_database_fobs_code 2230605

loop_
_space_group_symop_id
_space_group_symop_operation_xyz
1 'x, y, z'
2 '-x, y+1/2, -z+1/2'
3 '-x, -y, -z'
4 'x, -y-1/2, z-1/2'

loop_
_atom_site_type_symbol
_atom_site_label
_atom_site_fract_x
_atom_site_fract_y
_atom_site_fract_z
_atom_site_U_iso_or_equiv
_atom_site_adp_type
_atom_site_calc_flag
_atom_site_refinement_flags
_atom_site_occupancy
_atom_site_symmetry_multiplicity
_atom_site_disorder_assembly
_atom_site_disorder_group
N N1 -0.00300(17) 0.11252(9) 0.00877(13) 0.0508(4) Uani d . 1 1 . .
N N2 -0.40823(18) -0.06469(10) 0.32518(16) 0.0606(4) Uani d . 1 1 . .
O O1 -0.45120(19) -0.11644(11) 0.24495(19) 0.0981(6) Uani d . 1 1 . .
O O2 -0.4868(2) -0.04523(13) 0.39422(19) 0.1103(7) Uani d . 1 1 . .
C C2 -0.26031(19) -0.02163(10) 0.33128(15) 0.0474(4) Uani d . 1 1 . .
C C4 -0.0688(2) 0.26406(11) 0.22420(17) 0.0546(5) Uani d . 1 1 . .
H H4 -0.0133 0.2842 0.3020 0.066 Uiso calc R 1 1 . .
C C5 -0.1638(2) -0.04885(11) 0.26058(16) 0.0522(4) Uani d . 1 1 . .
H H5 -0.1906 -0.0946 0.2115 0.063 Uiso calc R 1 1 . .
C C6 0.01239(19) 0.06249(10) 0.33455(14) 0.0447(4) Uani d . 1 1 . .
C C7 -0.0266(2) -0.00705(11) 0.26372(16) 0.0517(4) Uani d . 1 1 . .
H H7 0.0409 -0.0256 0.2178 0.062 Uiso calc R 1 1 . .
C C8 -0.0060(2) 0.20306(10) 0.16888(15) 0.0457(4) Uani d . 1 1 . .
C C9 0.14637(19) 0.15610(11) 0.21010(15) 0.0465(4) Uani d . 1 1 . .
C C10 -0.2232(2) 0.04547(11) 0.40556(16) 0.0512(4) Uani d . 1 1 . .
H H10 -0.2883 0.0621 0.4547 0.061 Uiso calc R 1 1 . .
C C11 -0.0874(2) 0.08749(11) 0.40559(15) 0.0490(4) Uani d . 1 1 . .
H H11 -0.0620 0.1335 0.4542 0.059 Uiso calc R 1 1 . .
C C12 0.2623(2) 0.05042(12) 0.08696(19) 0.0601(5) Uani d . 1 1 . .
H H12A 0.2364 0.0237 0.0063 0.072 Uiso calc R 1 1 . .
H H12B 0.2832 0.0099 0.1521 0.072 Uiso calc R 1 1 . .
C C13 -0.09041(19) 0.17322(10) 0.05232(15) 0.0471(4) Uani d . 1 1 . .
C C14 0.1591(2) 0.10996(11) 0.33379(15) 0.0503(4) Uani d . 1 1 . .
H H14A 0.2492 0.0737 0.3487 0.060 Uiso calc R 1 1 . .
H H14B 0.1803 0.1480 0.4024 0.060 Uiso calc R 1 1 . .
C C15 0.1269(2) 0.10175(10) 0.09656(15) 0.0477(4) Uani d . 1 1 . .
C C16 0.2976(2) 0.20659(12) 0.22068(19) 0.0603(5) Uani d . 1 1 . .
H H16A 0.2777 0.2442 0.1515 0.072 Uiso calc R 1 1 . .
H H16B 0.3214 0.2372 0.2980 0.072 Uiso calc R 1 1 . .
C C17 -0.2169(2) 0.29487(12) 0.1613(2) 0.0623(5) Uani d . 1 1 . .
H H17 -0.2597 0.3370 0.1965 0.075 Uiso calc R 1 1 . .
C C18 -0.3009(2) 0.26371(13) 0.04740(19) 0.0636(5) Uani d . 1 1 . .
H H18 -0.4011 0.2842 0.0079 0.076 Uiso calc R 1 1 . .
C C20 0.4094(2) 0.10320(15) 0.1016(2) 0.0743(6) Uani d . 1 1 . .
H H20A 0.5013 0.0695 0.1060 0.089 Uiso calc R 1 1 . .
H H20B 0.3941 0.1375 0.0286 0.089 Uiso calc R 1 1 . .
C C22 -0.2390(2) 0.20246(13) -0.00932(17) 0.0588(5) Uani d . 1 1 . .
H H22 -0.2957 0.1817 -0.0864 0.071 Uiso calc R 1 1 . .
C C23 0.4413(2) 0.15502(15) 0.2191(2) 0.0717(6) Uani d . 1 1 . .
H H23A 0.4675 0.1208 0.2926 0.086 Uiso calc R 1 1 . .
H H23B 0.5321 0.1894 0.2230 0.086 Uiso calc R 1 1 . .

loop_
_atom_site_aniso_label
_atom_site_aniso_U_11
_atom_site_aniso_U_22
_atom_site_aniso_U_33
_atom_site_aniso_U_12
_atom_site_aniso_U_13
_atom_site_aniso_U_23
N1 0.0533(8) 0.0569(9) 0.0419(7) -0.0040(7) 0.0123(6) -0.0011(6)
N2 0.0532(9) 0.0588(10) 0.0678(10) -0.0018(8) 0.0132(8) 0.0018(8)
O1 0.0780(11) 0.0826(11) 0.1356(16) -0.0255(9) 0.0322(10) -0.0397(11)
O2 0.0896(12) 0.1405(18) 0.1213(14) -0.0460(12) 0.0636(11) -0.0443(13)
C2 0.0457(9) 0.0468(9) 0.0473(9) 0.0012(7) 0.0087(7) 0.0058(8)
C4 0.0638(11) 0.0508(10) 0.0518(10) -0.0033(9) 0.0201(8) -0.0001(8)
C5 0.0608(11) 0.0441(10) 0.0511(10) -0.0018(8) 0.0143(8) -0.0053(8)
C6 0.0473(9) 0.0479(9) 0.0363(8) 0.0040(7) 0.0070(7) 0.0062(7)
C7 0.0590(11) 0.0489(10) 0.0510(10) 0.0048(8) 0.0214(8) -0.0013(8)
C8 0.0490(9) 0.0456(9) 0.0435(8) -0.0043(7) 0.0145(7) 0.0031(7)
C9 0.0444(9) 0.0513(10) 0.0426(9) -0.0050(7) 0.0097(7) -0.0003(7)
C10 0.0499(10) 0.0577(11) 0.0475(9) 0.0047(8) 0.0160(8) -0.0008(8)
C11 0.0550(10) 0.0481(10) 0.0420(8) 0.0014(8) 0.0102(7) -0.0042(7)
C12 0.0594(11) 0.0656(12) 0.0577(11) 0.0043(9) 0.0203(9) -0.0031(9)
C13 0.0484(9) 0.0517(10) 0.0415(9) -0.0037(8) 0.0124(7) 0.0057(7)
C14 0.0493(9) 0.0576(11) 0.0410(9) -0.0017(8) 0.0070(7) 0.0018(8)
C15 0.0491(9) 0.0507(10) 0.0445(9) -0.0049(8) 0.0151(7) 0.0012(7)
C16 0.0561(11) 0.0632(12) 0.0595(11) -0.0159(9) 0.0121(9) -0.0002(9)
C17 0.0689(12) 0.0556(11) 0.0716(12) 0.0104(9) 0.0346(10) 0.0123(10)
C18 0.0522(11) 0.0729(13) 0.0675(12) 0.0094(10) 0.0196(9) 0.0230(11)
C20 0.0561(12) 0.0945(16) 0.0787(14) 0.0032(11) 0.0295(10) 0.0032(12)
C22 0.0514(10) 0.0734(13) 0.0487(10) -0.0020(9) 0.0090(8) 0.0098(9)
C23 0.0458(10) 0.0912(16) 0.0780(14) -0.0130(10) 0.0165(9) 0.0027(12)

loop_
_atom_type_symbol
_atom_type_description
_atom_type_scat_dispersion_real
_atom_type_scat_dispersion_imag
_atom_type_scat_source
C C 0.0181 0.0091 'International Tables Vol C Tables 4.2.6.8 and 6.1.1.4'
H H 0.0000 0.0000 'International Tables Vol C Tables 4.2.6.8 and 6.1.1.4'
N N 0.0311 0.0180 'International Tables Vol C Tables 4.2.6.8 and 6.1.1.4'
O O 0.0492 0.0322 'International Tables Vol C Tables 4.2.6.8 and 6.1.1.4'

loop_
_geom_angle_atom_site_label_1
_geom_angle_atom_site_label_2
_geom_angle_atom_site_label_3
_geom_angle_site_symmetry_1
_geom_angle_site_symmetry_3
_geom_angle
_geom_angle_publ_flag
C15 N1 C13 . . 106.51(14) ?
C5 C2 N2 . . 118.76(16) ?
C5 C2 C10 . . 121.97(16) ?
C10 C2 N2 . . 119.26(16) ?
O1 N2 C2 . . 118.20(17) ?
O2 N2 C2 . . 119.10(17) ?
O2 N2 O1 . . 122.58(18) ?
C8 C4 H4 . . 120.7 ?
C8 C4 C17 . . 118.61(18) ?
C17 C4 H4 . . 120.7 ?
C2 C5 H5 . . 120.6 ?
C2 C5 C7 . . 118.76(16) ?
C7 C5 H5 . . 120.6 ?
C7 C6 C14 . . 120.87(15) ?
C11 C6 C7 . . 118.46(16) ?
C11 C6 C14 . . 120.67(15) ?
C5 C7 C6 . . 120.96(16) ?
C5 C7 H7 . . 119.5 ?
C6 C7 H7 . . 119.5 ?
C4 C8 C9 . . 132.56(16) ?
C4 C8 C13 . . 120.21(16) ?
C13 C8 C9 . . 107.22(14) ?
C8 C9 C14 . . 111.88(13) ?
C8 C9 C15 . . 99.71(13) ?
C8 C9 C16 . . 113.94(15) ?
C15 C9 C14 . . 113.58(14) ?
C15 C9 C16 . . 106.80(14) ?
C16 C9 C14 . . 110.48(13) ?
C2 C10 H10 . . 120.7 ?
C2 C10 C11 . . 118.51(16) ?
C11 C10 H10 . . 120.7 ?
C6 C11 H11 . . 119.4 ?
C10 C11 C6 . . 121.29(16) ?
C10 C11 H11 . . 119.4 ?
H12A C12 H12B . . 108.3 ?
C15 C12 H12A . . 109.9 ?
C15 C12 H12B . . 109.9 ?
C15 C12 C20 . . 108.74(17) ?
C20 C12 H12A . . 109.9 ?
C20 C12 H12B . . 109.9 ?
C8 C13 N1 . . 111.75(15) ?
C22 C13 N1 . . 126.84(16) ?
C22 C13 C8 . . 121.40(17) ?
C6 C14 C9 . . 114.16(13) ?
C6 C14 H14A . . 108.7 ?
C6 C14 H14B . . 108.7 ?
C9 C14 H14A . . 108.7 ?
C9 C14 H14B . . 108.7 ?
H14A C14 H14B . . 107.6 ?
N1 C15 C9 . . 114.72(15) ?
N1 C15 C12 . . 125.36(16) ?
C12 C15 C9 . . 119.35(15) ?
C9 C16 H16A . . 109.1 ?
C9 C16 H16B . . 109.1 ?
H16A C16 H16B . . 107.9 ?
C23 C16 C9 . . 112.31(17) ?
C23 C16 H16A . . 109.1 ?
C23 C16 H16B . . 109.1 ?
C4 C17 H17 . . 119.7 ?
C18 C17 C4 . . 120.70(19) ?
C18 C17 H17 . . 119.7 ?
C17 C18 H18 . . 119.4 ?
C17 C18 C22 . . 121.25(18) ?
C22 C18 H18 . . 119.4 ?
C12 C20 H20A . . 109.3 ?
C12 C20 H20B . . 109.3 ?
H20A C20 H20B . . 107.9 ?
C23 C20 C12 . . 111.70(16) ?
C23 C20 H20A . . 109.3 ?
C23 C20 H20B . . 109.3 ?
C13 C22 C18 . . 117.80(18) ?
C13 C22 H22 . . 121.1 ?
C18 C22 H22 . . 121.1 ?
C16 C23 C20 . . 111.76(16) ?
C16 C23 H23A . . 109.3 ?
C16 C23 H23B . . 109.3 ?
C20 C23 H23A . . 109.3 ?
C20 C23 H23B . . 109.3 ?
H23A C23 H23B . . 107.9 ?

loop_
_geom_bond_atom_site_label_1
_geom_bond_atom_site_label_2
_geom_bond_site_symmetry_2
_geom_bond_distance
_geom_bond_publ_flag
N1 C13 . 1.429(2) ?
N1 C15 . 1.290(2) ?
C2 N2 . 1.463(2) ?
C2 C5 . 1.375(2) ?
C2 C10 . 1.376(2) ?
N2 O1 . 1.223(2) ?
N2 O2 . 1.203(2) ?
C4 H4 . 0.9300 ?
C4 C8 . 1.377(2) ?
C4 C17 . 1.389(3) ?
C5 H5 . 0.9300 ?
C5 C7 . 1.378(2) ?
C6 C7 . 1.391(2) ?
C6 C11 . 1.387(2) ?
C6 C14 . 1.508(2) ?
C7 H7 . 0.9300 ?
C8 C9 . 1.503(2) ?
C8 C13 . 1.394(2) ?
C9 C14 . 1.550(2) ?
C9 C15 . 1.523(2) ?
C9 C16 . 1.543(2) ?
C10 H10 . 0.9300 ?
C10 C11 . 1.377(2) ?
C11 H11 . 0.9300 ?
C12 H12A . 0.9700 ?
C12 H12B . 0.9700 ?
C12 C15 . 1.487(2) ?
C12 C20 . 1.529(3) ?
C13 C22 . 1.380(2) ?
C14 H14A . 0.9700 ?
C14 H14B . 0.9700 ?
C16 H16A . 0.9700 ?
C16 H16B . 0.9700 ?
C16 C23 . 1.525(3) ?
C17 H17 . 0.9300 ?
C17 C18 . 1.378(3) ?
C18 H18 . 0.9300 ?
C18 C22 . 1.384(3) ?
C20 H20A . 0.9700 ?
C20 H20B . 0.9700 ?
C20 C23 . 1.525(3) ?
C22 H22 . 0.9300 ?
C23 H23A . 0.9700 ?
C23 H23B . 0.9700 ?
